data_7230247
loop_
_publ_author_name
'Mahat Chhetri, Pradhumna'
'Yang, Xiang-Kai'
'Chen, Jhy-Der'

_publ_section_title
;
 Mercury halide coordination polymers exhibiting reversible structural
 transformation
;
_journal_issue 15
_journal_name_full CrystEngComm
_journal_page_first 2126
_journal_paper_doi 10.1039/C8CE00086G
_journal_volume 20
_journal_year 2018
_chemical_formula_sum 'C20 H18 Br2 Hg N4 O2'
_chemical_formula_weight 706.79
_space_group_crystal_system orthorhombic
_space_group_IT_number 61
_space_group_name_Hall '-P 2ac 2ab'
_space_group_name_H-M_alt 'P b c a'
_symmetry_space_group_name_Hall '-P 2ac 2ab'
_symmetry_space_group_name_H-M 'P b c a'
_atom_sites_solution_hydrogens geom
_audit_creation_method SHELXL-2014/7
_audit_update_record
;
2017-12-01 deposited with the CCDC.
2018-03-02 downloaded from the CCDC.
;
_cell_angle_alpha 90
_cell_angle_beta 90
_cell_angle_gamma 90
_cell_formula_units_Z 8
_cell_length_a 16.5731(7)
_cell_length_b 14.3971(5)
_cell_length_c 18.3341(7)
_cell_measurement_reflns_used 8188
_cell_measurement_temperature 300(2)
_cell_measurement_theta_max 28.20
_cell_measurement_theta_min 2.46
_cell_volume 4374.6(3)
_computing_cell_refinement 'Bruker SAINT'
_computing_data_collection 'Bruker APEX2'
_computing_data_reduction 'Bruker SAINT'
_computing_molecular_graphics 'Bruker SHELXTL'
_computing_publication_material 'Bruker SHELXTL'
_computing_structure_refinement 'SHELXL-2014/7 (Sheldrick, 2014)'
_computing_structure_solution 'SHELXS-97 (Sheldrick, 2008)'
_diffrn_ambient_temperature 300(2)
_diffrn_measured_fraction_theta_full 1.000
_diffrn_measured_fraction_theta_max 0.991
_diffrn_measurement_device_type 'Bruker APEX-II CCD'
_diffrn_measurement_method '\f and \w scans'
_diffrn_radiation_type MoK\a
_diffrn_radiation_wavelength 0.71073
_diffrn_reflns_av_R_equivalents 0.0735
_diffrn_reflns_av_unetI/netI 0.0795
_diffrn_reflns_Laue_measured_fraction_full 1.000
_diffrn_reflns_Laue_measured_fraction_max 0.991
_diffrn_reflns_limit_h_max 12
_diffrn_reflns_limit_h_min -21
_diffrn_reflns_limit_k_max 19
_diffrn_reflns_limit_k_min -15
_diffrn_reflns_limit_l_max 24
_diffrn_reflns_limit_l_min -17
_diffrn_reflns_number 21195
_diffrn_reflns_point_group_measured_fraction_full 1.000
_diffrn_reflns_point_group_measured_fraction_max 0.991
_diffrn_reflns_theta_full 25.242
_diffrn_reflns_theta_max 28.328
_diffrn_reflns_theta_min 2.178
_exptl_absorpt_coefficient_mu 10.714
_exptl_absorpt_correction_T_max 0.7457
_exptl_absorpt_correction_T_min 0.2399
_exptl_absorpt_correction_type multi-scan
_exptl_absorpt_process_details 'sadabs v2008/1(bruker axs, 2008)'
_exptl_crystal_colour colourless
_exptl_crystal_density_diffrn 2.146
_exptl_crystal_description block
_exptl_crystal_F_000 2656
_exptl_crystal_size_max 0.400
_exptl_crystal_size_mid 0.300
_exptl_crystal_size_min 0.200
_refine_diff_density_max 1.274
_refine_diff_density_min -1.243
_refine_diff_density_rms 0.163
_refine_ls_extinction_coef 0.00088(5)
_refine_ls_extinction_expression Fc^*^=kFc[1+0.001xFc^2^\l^3^/sin(2\q)]^-1/4^
_refine_ls_extinction_method 'SHELXL-2014/7 (Sheldrick 2014'
_refine_ls_goodness_of_fit_ref 0.966
_refine_ls_hydrogen_treatment constr
_refine_ls_matrix_type full
_refine_ls_number_parameters 263
_refine_ls_number_reflns 5405
_refine_ls_number_restraints 0
_refine_ls_restrained_S_all 0.966
_refine_ls_R_factor_all 0.0789
_refine_ls_R_factor_gt 0.0403
_refine_ls_shift/su_max 0.001
_refine_ls_shift/su_mean 0.000
_refine_ls_structure_factor_coef Fsqd
_refine_ls_weighting_details 'w=1/[\s^2^(Fo^2^)+(0.0186P)^2^] where P=(Fo^2^+2Fc^2^)/3'
_refine_ls_weighting_scheme calc
_refine_ls_wR_factor_gt 0.0746
_refine_ls_wR_factor_ref 0.0852
_reflns_Friedel_coverage 0.000
_reflns_number_gt 3453
_reflns_number_total 5405
_reflns_threshold_expression 'I > 2\s(I)'
_cod_data_source_file c8ce00086g2.cif
_cod_data_source_block 2
_cod_depositor_comments
;
The following automatic conversions were performed:

'_exptl_absorpt_correction_type' value 'multi_scan' changed to
'multi-scan' according to
/home/data/users/saulius/crontab/automatic-downloads/rss-feeds/RSC/lib/dictionaries/cif_core.dic
dictionary named 'cif_core.dic' version 2.4.2 from 2011-04-26.

Automatic conversion script
Id: cif_fix_values 4973 2017-02-22 13:04:09Z antanas 

 Adding full bibliography for 7230245--7230249.cif.
;
_cod_database_code 7230247
_shelx_shelxl_version_number 2014/7
_shelx_space_group_comment
; 
The symmetry employed for this shelxl refinement is uniquely defined 
by the following loop, which should always be used as a source of 
symmetry information in preference to the above space-group names. 
They are only intended as comments. 
;
_shelx_estimated_absorpt_t_min 0.099
_shelx_estimated_absorpt_t_max 0.223

loop_
_space_group_symop_operation_xyz
'x, y, z'
'-x+1/2, -y, z+1/2'
'-x, y+1/2, -z+1/2'
'x+1/2, -y+1/2, -z'
'-x, -y, -z'
'x-1/2, y, -z-1/2'
'x, -y-1/2, z-1/2'
'-x-1/2, y-1/2, z'

loop_
_atom_site_label
_atom_site_type_symbol
_atom_site_fract_x
_atom_site_fract_y
_atom_site_fract_z
_atom_site_U_iso_or_equiv
_atom_site_adp_type
_atom_site_occupancy
_atom_site_site_symmetry_order
_atom_site_calc_flag
_atom_site_refinement_flags_posn
_atom_site_refinement_flags_adp
Hg Hg 0.62117(2) 0.51566(2) 0.44882(2) 0.04356(10) Uani 1 1 d . .
Br1 Br 0.58509(5) 0.35100(4) 0.46717(3) 0.0656(2) Uani 1 1 d . .
Br2 Br 0.59931(4) 0.66037(5) 0.37895(4) 0.0664(2) Uani 1 1 d . .
O1 O 0.8205(2) 0.7053(3) 0.2863(2) 0.0599(12) Uani 1 1 d . .
O2 O 0.9044(2) 1.1526(2) 0.1272(2) 0.0458(10) Uani 1 1 d . .
N1 N 0.7665(3) 0.4982(3) 0.4248(2) 0.0388(11) Uani 1 1 d . .
N2 N 0.9260(2) 0.6458(3) 0.3488(2) 0.0341(10) Uani 1 1 d . .
H2A H 0.9762 0.6538 0.3592 0.041 Uiso 1 1 calc R U
N3 N 0.8090(3) 1.2355(3) 0.1852(2) 0.0431(11) Uani 1 1 d . .
H3A H 0.7647 1.2328 0.2096 0.052 Uiso 1 1 calc R U
N4 N 0.8750(3) 1.4331(3) 0.0743(2) 0.0378(11) Uani 1 1 d . .
C1 C 0.8102(4) 0.4230(4) 0.4420(3) 0.0482(15) Uani 1 1 d . .
H1A H 0.7839 0.3713 0.4608 0.058 Uiso 1 1 calc R U
C2 C 0.8917(4) 0.4195(4) 0.4329(3) 0.0490(15) Uani 1 1 d . .
H2B H 0.9205 0.3673 0.4474 0.059 Uiso 1 1 calc R U
C3 C 0.9306(4) 0.4930(3) 0.4024(3) 0.0429(14) Uani 1 1 d . .
H3B H 0.9861 0.4914 0.3950 0.051 Uiso 1 1 calc R U
C4 C 0.8861(3) 0.5702(3) 0.3824(2) 0.0330(12) Uani 1 1 d . .
C5 C 0.8045(3) 0.5715(3) 0.3960(3) 0.0364(12) Uani 1 1 d . .
H5A H 0.7751 0.6246 0.3849 0.044 Uiso 1 1 calc R U
C6 C 0.8918(3) 0.7070(3) 0.3013(3) 0.0335(12) Uani 1 1 d . .
C7 C 0.9501(3) 0.7778(3) 0.2710(3) 0.0401(13) Uani 1 1 d . .
H7A H 0.9693 0.8168 0.3105 0.048 Uiso 1 1 calc R U
H7B H 0.9964 0.7458 0.2506 0.048 Uiso 1 1 calc R U
C8 C 0.9129(3) 0.8383(3) 0.2132(3) 0.0341(12) Uani 1 1 d . .
C9 C 0.9077(3) 0.8069(3) 0.1421(3) 0.0409(13) Uani 1 1 d . .
H9A H 0.9285 0.7491 0.1296 0.049 Uiso 1 1 calc R U
C10 C 0.8712(4) 0.8622(4) 0.0891(3) 0.0488(15) Uani 1 1 d . .
H10A H 0.8683 0.8415 0.0412 0.059 Uiso 1 1 calc R U
C11 C 0.8396(3) 0.9467(4) 0.1073(3) 0.0474(14) Uani 1 1 d . .
H11A H 0.8152 0.9830 0.0715 0.057 Uiso 1 1 calc R U
C12 C 0.8435(3) 0.9786(3) 0.1778(3) 0.0367(12) Uani 1 1 d . .
C13 C 0.8799(3) 0.9239(4) 0.2295(3) 0.0384(13) Uani 1 1 d . .
H13A H 0.8824 0.9453 0.2773 0.046 Uiso 1 1 calc R U
C14 C 0.8055(3) 1.0706(3) 0.1984(3) 0.0506(15) Uani 1 1 d . .
H14A H 0.7494 1.0698 0.1833 0.061 Uiso 1 1 calc R U
H14B H 0.8064 1.0764 0.2511 0.061 Uiso 1 1 calc R U
C15 C 0.8453(3) 1.1549(3) 0.1661(3) 0.0332(12) Uani 1 1 d . .
C16 C 0.8404(3) 1.3239(3) 0.1669(3) 0.0349(12) Uani 1 1 d . .
C17 C 0.8618(3) 1.3860(4) 0.2189(3) 0.0475(15) Uani 1 1 d . .
H17A H 0.8558 1.3715 0.2681 0.057 Uiso 1 1 calc R U
C18 C 0.8927(4) 1.4709(4) 0.1984(3) 0.0518(17) Uani 1 1 d . .
H18A H 0.9101 1.5131 0.2334 0.062 Uiso 1 1 calc R U
C19 C 0.8975(3) 1.4921(3) 0.1265(3) 0.0397(13) Uani 1 1 d . .
H19A H 0.9173 1.5501 0.1131 0.048 Uiso 1 1 calc R U
C20 C 0.8483(3) 1.3494(3) 0.0937(3) 0.0382(13) Uani 1 1 d . .
H20A H 0.8346 1.3069 0.0576 0.046 Uiso 1 1 calc R U

loop_
_atom_site_aniso_label
_atom_site_aniso_U_11
_atom_site_aniso_U_22
_atom_site_aniso_U_33
_atom_site_aniso_U_23
_atom_site_aniso_U_13
_atom_site_aniso_U_12
Hg 0.05103(18) 0.03933(14) 0.04033(14) 0.00409(9) 0.00056(10) -0.00679(10)
Br1 0.0937(6) 0.0412(4) 0.0621(4) -0.0022(3) 0.0057(4) -0.0211(4)
Br2 0.0612(5) 0.0599(4) 0.0780(5) 0.0287(4) 0.0104(3) 0.0171(3)
O1 0.039(3) 0.065(3) 0.075(3) 0.040(2) -0.025(2) -0.021(2)
O2 0.035(2) 0.034(2) 0.068(3) 0.0035(19) 0.016(2) -0.0022(17)
N1 0.040(3) 0.034(3) 0.043(3) 0.0056(19) 0.002(2) -0.001(2)
N2 0.026(3) 0.034(2) 0.043(2) 0.0078(19) -0.0084(19) 0.0021(19)
N3 0.044(3) 0.030(3) 0.056(3) 0.011(2) 0.020(2) 0.006(2)
N4 0.042(3) 0.033(3) 0.038(2) 0.0037(19) 0.000(2) 0.000(2)
C1 0.069(5) 0.028(3) 0.048(3) 0.008(2) 0.008(3) 0.001(3)
C2 0.047(4) 0.038(3) 0.062(4) 0.009(3) 0.006(3) 0.014(3)
C3 0.041(4) 0.043(3) 0.045(3) 0.005(2) 0.004(3) 0.013(3)
C4 0.044(4) 0.027(3) 0.028(3) -0.0006(19) -0.003(2) 0.001(2)
C5 0.034(3) 0.035(3) 0.040(3) 0.003(2) 0.002(2) 0.003(2)
C6 0.036(4) 0.027(3) 0.038(3) 0.004(2) -0.009(2) -0.004(2)
C7 0.037(3) 0.040(3) 0.044(3) 0.006(2) -0.004(3) -0.005(3)
C8 0.034(3) 0.030(3) 0.039(3) 0.007(2) 0.001(2) -0.005(2)
C9 0.051(4) 0.030(3) 0.041(3) 0.000(2) 0.003(3) -0.003(3)
C10 0.070(5) 0.044(4) 0.032(3) -0.001(2) -0.005(3) -0.013(3)
C11 0.051(4) 0.042(3) 0.049(3) 0.012(3) -0.008(3) -0.010(3)
C12 0.031(3) 0.031(3) 0.048(3) 0.009(2) 0.006(3) -0.007(2)
C13 0.044(4) 0.039(3) 0.032(3) -0.002(2) 0.005(2) -0.004(3)
C14 0.042(4) 0.030(3) 0.080(4) 0.010(3) 0.014(3) 0.000(3)
C15 0.029(3) 0.029(3) 0.042(3) 0.008(2) -0.001(2) -0.002(2)
C16 0.036(3) 0.028(3) 0.041(3) 0.005(2) 0.010(2) 0.007(2)
C17 0.067(4) 0.039(3) 0.036(3) 0.006(3) 0.005(3) 0.016(3)
C18 0.077(5) 0.036(3) 0.042(3) -0.011(3) -0.008(3) 0.006(3)
C19 0.044(4) 0.027(3) 0.048(3) -0.001(2) 0.000(3) 0.000(2)
C20 0.040(3) 0.027(3) 0.048(3) -0.001(2) 0.003(3) 0.002(2)

loop_
_atom_type_symbol
_atom_type_description
_atom_type_scat_dispersion_real
_atom_type_scat_dispersion_imag
_atom_type_scat_source
C C 0.0033 0.0016 'International Tables Vol C Tables 4.2.6.8 and 6.1.1.4'
H H 0.0000 0.0000 'International Tables Vol C Tables 4.2.6.8 and 6.1.1.4'
N N 0.0061 0.0033 'International Tables Vol C Tables 4.2.6.8 and 6.1.1.4'
O O 0.0106 0.0060 'International Tables Vol C Tables 4.2.6.8 and 6.1.1.4'
Br Br -0.2901 2.4595 'International Tables Vol C Tables 4.2.6.8 and 6.1.1.4'
Hg Hg -2.3894 9.2266 'International Tables Vol C Tables 4.2.6.8 and 6.1.1.4'

loop_
_geom_angle_atom_site_label_1
_geom_angle_atom_site_label_2
_geom_angle_atom_site_label_3
_geom_angle
_geom_angle_site_symmetry_1
_geom_angle_site_symmetry_3
N4 Hg N1 100.14(14) 2_675 .
N4 Hg Br1 99.77(10) 2_675 .
N1 Hg Br1 99.42(10) . .
N4 Hg Br2 103.88(10) 2_675 .
N1 Hg Br2 97.84(10) . .
Br1 Hg Br2 147.62(3) . .
C5 N1 C1 118.3(5) . .
C5 N1 Hg 116.9(3) . .
C1 N1 Hg 124.7(4) . .
C6 N2 C4 125.5(4) . .
C6 N2 H2A 117.3 . .
C4 N2 H2A 117.3 . .
C15 N3 C16 123.1(4) . .
C15 N3 H3A 118.5 . .
C16 N3 H3A 118.5 . .
C20 N4 C19 118.6(5) . .
C20 N4 Hg 122.6(3) . 2_674
C19 N4 Hg 118.8(3) . 2_674
N1 C1 C2 122.6(5) . .
N1 C1 H1A 118.7 . .
C2 C1 H1A 118.7 . .
C3 C2 C1 119.5(5) . .
C3 C2 H2B 120.3 . .
C1 C2 H2B 120.3 . .
C2 C3 C4 118.8(5) . .
C2 C3 H3B 120.6 . .
C4 C3 H3B 120.6 . .
C5 C4 C3 119.1(5) . .
C5 C4 N2 121.9(4) . .
C3 C4 N2 118.9(5) . .
N1 C5 C4 121.7(5) . .
N1 C5 H5A 119.2 . .
C4 C5 H5A 119.2 . .
O1 C6 N2 122.6(5) . .
O1 C6 C7 123.5(4) . .
N2 C6 C7 113.9(4) . .
C8 C7 C6 112.8(4) . .
C8 C7 H7A 109.0 . .
C6 C7 H7A 109.0 . .
C8 C7 H7B 109.0 . .
C6 C7 H7B 109.0 . .
H7A C7 H7B 107.8 . .
C13 C8 C9 118.0(5) . .
C13 C8 C7 121.7(4) . .
C9 C8 C7 120.2(5) . .
C8 C9 C10 119.9(5) . .
C8 C9 H9A 120.1 . .
C10 C9 H9A 120.1 . .
C11 C10 C9 120.4(5) . .
C11 C10 H10A 119.8 . .
C9 C10 H10A 119.8 . .
C10 C11 C12 120.6(5) . .
C10 C11 H11A 119.7 . .
C12 C11 H11A 119.7 . .
C13 C12 C11 118.6(5) . .
C13 C12 C14 120.8(5) . .
C11 C12 C14 120.5(5) . .
C12 C13 C8 122.5(5) . .
C12 C13 H13A 118.8 . .
C8 C13 H13A 118.8 . .
C15 C14 C12 115.1(4) . .
C15 C14 H14A 108.5 . .
C12 C14 H14A 108.5 . .
C15 C14 H14B 108.5 . .
C12 C14 H14B 108.5 . .
H14A C14 H14B 107.5 . .
O2 C15 N3 122.4(4) . .
O2 C15 C14 124.4(5) . .
N3 C15 C14 113.2(4) . .
C17 C16 C20 118.6(5) . .
C17 C16 N3 121.5(4) . .
C20 C16 N3 119.9(4) . .
C16 C17 C18 119.3(5) . .
C16 C17 H17A 120.3 . .
C18 C17 H17A 120.3 . .
C19 C18 C17 119.2(5) . .
C19 C18 H18A 120.4 . .
C17 C18 H18A 120.4 . .
N4 C19 C18 122.6(5) . .
N4 C19 H19A 118.7 . .
C18 C19 H19A 118.7 . .
N4 C20 C16 121.6(5) . .
N4 C20 H20A 119.2 . .
C16 C20 H20A 119.2 . .

loop_
_geom_bond_atom_site_label_1
_geom_bond_atom_site_label_2
_geom_bond_distance
_geom_bond_site_symmetry_2
Hg N4 2.417(4) 2_675
Hg N1 2.461(5) .
Hg Br1 2.4679(6) .
Hg Br2 2.4725(6) .
O1 C6 1.213(5) .
O2 C15 1.212(6) .
N1 C5 1.338(6) .
N1 C1 1.341(6) .
N2 C6 1.362(6) .
N2 C4 1.416(6) .
N2 H2A 0.8600 .
N3 C15 1.352(6) .
N3 C16 1.416(6) .
N3 H3A 0.8600 .
N4 C20 1.332(6) .
N4 C19 1.333(6) .
N4 Hg 2.417(4) 2_674
C1 C2 1.360(8) .
C1 H1A 0.9300 .
C2 C3 1.359(7) .
C2 H2B 0.9300 .
C3 C4 1.383(6) .
C3 H3B 0.9300 .
C4 C5 1.374(7) .
C5 H5A 0.9300 .
C6 C7 1.511(7) .
C7 C8 1.504(6) .
C7 H7A 0.9700 .
C7 H7B 0.9700 .
C8 C13 1.382(6) .
C8 C9 1.382(6) .
C9 C10 1.393(7) .
C9 H9A 0.9300 .
C10 C11 1.365(7) .
C10 H10A 0.9300 .
C11 C12 1.374(7) .
C11 H11A 0.9300 .
C12 C13 1.372(7) .
C12 C14 1.515(7) .
C13 H13A 0.9300 .
C14 C15 1.503(6) .
C14 H14A 0.9700 .
C14 H14B 0.9700 .
C16 C17 1.356(7) .
C16 C20 1.398(6) .
C17 C18 1.377(8) .
C17 H17A 0.9300 .
C18 C19 1.355(8) .
C18 H18A 0.9300 .
C19 H19A 0.9300 .
C20 H20A 0.9300 .
